data_7021186
loop_
_publ_author_name
'Santoni, Marie-Pierre'
'Nastasi, Francesco'
'Campagna, Sebastiano'
'Hanan, Garry S'
'Hasenknopf, Bernold'
'Ciofini, Ilaria'

_publ_section_title
;
 Understanding the redox properties of dinuclear ruthenium(II) complexes
 by a joint experimental and theoretical analysis.
;
_journal_issue 15
_journal_name_full 'Dalton transactions (Cambridge, England : 2003)'
_journal_page_first 5281
_journal_page_last 5291
_journal_paper_doi 10.1039/c3dt32781g
_journal_volume 42
_journal_year 2013
_chemical_compound_source 'Synthesized by the authors. See text'
_chemical_formula_moiety 'C74 H48 Br2 N16 Ru2'
_chemical_formula_sum 'C74 H48 Br2 N16 Ru2'
_chemical_formula_weight 1523.24
_chemical_name_systematic
;
?
;
_space_group_IT_number 14
_symmetry_cell_setting monoclinic
_symmetry_space_group_name_Hall '-P 2ybc'
_symmetry_space_group_name_H-M 'P 1 21/c 1'
_atom_sites_solution_hydrogens geom
_atom_sites_solution_primary direct
_atom_sites_solution_secondary difmap
_audit_creation_method SHELXL-97
_cell_angle_alpha 90
_cell_angle_beta 101.399(4)
_cell_angle_gamma 90
_cell_formula_units_Z 2
_cell_length_a 8.7303(8)
_cell_length_b 47.169(4)
_cell_length_c 11.5648(11)
_cell_measurement_reflns_used 5494
_cell_measurement_temperature 150
_cell_measurement_theta_max 57.11
_cell_measurement_theta_min 4.01
_cell_volume 4668.4(7)
_computing_cell_refinement 'SAINT V7.68A(Bruker AXS, 2009)'
_computing_data_collection 'APEX2 (Bruker AXS, 2009)'
_computing_data_reduction 'SAINT V7.68A(Bruker AXS, 2009)'
_computing_molecular_graphics 'SHELXTL v6.12 (Bruker AXS, 2001)'
_computing_publication_material 'UdMX (Maris, 2004)'
_computing_structure_refinement 'SHELXL97 (Sheldrick, 2008)'
_computing_structure_solution 'SHELXS97 (Sheldrick, 2008)'
_diffrn_ambient_temperature 150
_diffrn_detector_area_resol_mean 8.3
_diffrn_measured_fraction_theta_full 0.968
_diffrn_measured_fraction_theta_max 0.968
_diffrn_measurement_device_type 'Bruker Microstar'
_diffrn_measurement_method \w
_diffrn_radiation_monochromator 'Helios optics'
_diffrn_radiation_source 'Rotating Anode'
_diffrn_radiation_type CuK\a
_diffrn_radiation_wavelength 1.54178
_diffrn_reflns_av_R_equivalents 0.094
_diffrn_reflns_av_unetI/netI 0.0630
_diffrn_reflns_limit_h_max 9
_diffrn_reflns_limit_h_min -9
_diffrn_reflns_limit_k_max 51
_diffrn_reflns_limit_k_min -51
_diffrn_reflns_limit_l_max 12
_diffrn_reflns_limit_l_min -12
_diffrn_reflns_number 24576
_diffrn_reflns_theta_full 57.10
_diffrn_reflns_theta_max 57.10
_diffrn_reflns_theta_min 1.87
_exptl_absorpt_coefficient_mu 3.944
_exptl_absorpt_correction_T_max 0.8884
_exptl_absorpt_correction_T_min 0.6416
_exptl_absorpt_correction_type multi-scan
_exptl_absorpt_process_details 'Sadabs (Sheldrick, 1996)'
_exptl_crystal_colour red
_exptl_crystal_density_diffrn 1.084
_exptl_crystal_density_method 'not measured'
_exptl_crystal_description Chunk
_exptl_crystal_F_000 1524
_exptl_crystal_size_max 0.09
_exptl_crystal_size_mid 0.04
_exptl_crystal_size_min 0.03
_platon_squeeze_details
;
Attempts to model disordered solvent and anions molecules
were unsuccessful. PLATON/SQUEEZE was used to correct
the data for the presence of the disordered solvent and anion.
A potential solvent volume of 1924.7 \%A^3^,
41.2 % of the total unit-cell volume, was found.
588 electrons per unit cell worth of scattering were located
in the void. The reported structure is based on the
PLATON/SQUEEZE corrected data. The actual solvent content is
unknown, so several quantities calculated like empirical formula, density,
absorption coefficient, F(000) etc. may be incorrect.
Ref: Sluis, P. van der & Spek, A.L. (1990). Acta Cryst. A46, 194-201.
;
_refine_diff_density_max 2.198
_refine_diff_density_min -1.136
_refine_diff_density_rms 0.187
_refine_ls_extinction_coef 0.00109(19)
_refine_ls_extinction_expression Fc^*^=kFc[1+0.001xFc^2^\l^3^/sin(2\q)]^-1/4^
_refine_ls_extinction_method SHELXL
_refine_ls_goodness_of_fit_ref 1.074
_refine_ls_hydrogen_treatment constr
_refine_ls_matrix_type full
_refine_ls_number_parameters 240
_refine_ls_number_reflns 6125
_refine_ls_number_restraints 0
_refine_ls_restrained_S_all 1.074
_refine_ls_R_factor_all 0.1357
_refine_ls_R_factor_gt 0.1076
_refine_ls_shift/su_max 0.001
_refine_ls_shift/su_mean 0.000
_refine_ls_structure_factor_coef Fsqd
_refine_ls_weighting_details 'calc w=1/[\s^2^(Fo^2^)+(0.2000P)^2^] where P=(Fo^2^+2Fc^2^)/3'
_refine_ls_weighting_scheme calc
_refine_ls_wR_factor_gt 0.2875
_refine_ls_wR_factor_ref 0.3049
_reflns_number_gt 3911
_reflns_number_total 6125
_reflns_threshold_expression I>2\s(I)
_cod_data_source_file c3dt32781g.txt
_cod_data_source_block mper24
_cod_depositor_comments
;
The following automatic conversions were performed:

'_symmetry_cell_setting' value 'Monoclinic' changed to 'monoclinic'
according to /home/saulius/struct/CIF-dictionaries/cif_core.dic
dictionary named 'cif_core.dic' version 2.4.2 from
2011-04-26.

'_geom_bond_publ_flag' value 'Y' changed to 'y'
according to /home/saulius/struct/CIF-dictionaries/cif_core.dic
dictionary named 'cif_core.dic' version 2.4.2 from 2011-04-26 (59
times).

'_geom_angle_publ_flag' value 'Y' changed to 'y' according
to /home/saulius/struct/CIF-dictionaries/cif_core.dic dictionary
named 'cif_core.dic' version 2.4.2 from 2011-04-26 (98 times).

Automatic conversion script
Id: cif_fix_values 1891 2012-01-12 08:04:46Z andrius 

 Adding full bibliography for 7021185--7021186.cif.
;
_cod_original_cell_volume 4668.5(7)
_cod_original_sg_symbol_H-M P21/c
_cod_database_code 7021186

loop_
_symmetry_equiv_pos_as_xyz
'x, y, z'
'-x, y+1/2, -z+1/2'
'-x, -y, -z'
'x, -y-1/2, z-1/2'

loop_
_atom_site_label
_atom_site_type_symbol
_atom_site_fract_x
_atom_site_fract_y
_atom_site_fract_z
_atom_site_U_iso_or_equiv
_atom_site_adp_type
_atom_site_occupancy
_atom_site_symmetry_multiplicity
_atom_site_calc_flag
_atom_site_refinement_flags
Br1 Br 0.5173(2) 0.61116(4) 0.0234(2) 0.1373(9) Uani 1 1 d .
Ru1 Ru 0.51460(8) 0.842129(16) 0.01516(7) 0.0516(4) Uani 1 1 d .
N1 N 0.7101(9) 0.85124(17) -0.0553(7) 0.053(2) Uani 1 1 d .
N2 N 0.5154(8) 0.88361(16) 0.0135(7) 0.055(2) Uani 1 1 d .
N3 N 0.3184(9) 0.85151(17) 0.0867(7) 0.052(2) Uani 1 1 d .
N4 N 0.6208(11) 0.92678(19) -0.0359(8) 0.074(3) Uani 1 1 d .
N5 N 0.3974(11) 0.9260(2) 0.0524(9) 0.083(3) Uani 1 1 d .
N6 N 0.6515(8) 0.83419(15) 0.1778(7) 0.046(2) Uani 1 1 d .
N7 N 0.5111(7) 0.80053(17) 0.0129(5) 0.0432(18) Uani 1 1 d .
N8 N 0.3929(10) 0.8332(2) -0.1480(8) 0.068(2) Uani 1 1 d .
C1 C 0.8106(11) 0.8335(2) -0.0905(8) 0.054(2) Uiso 1 1 d .
H1 H 0.7935 0.8137 -0.0835 0.064 Uiso 1 1 calc R
C2 C 0.9362(11) 0.84177(19) -0.1358(8) 0.050(2) Uiso 1 1 d .
H2 H 1.0067 0.8281 -0.1559 0.060 Uiso 1 1 calc R
C3 C 0.9592(13) 0.8707(2) -0.1520(9) 0.071(3) Uiso 1 1 d .
H3 H 1.0439 0.8769 -0.1859 0.085 Uiso 1 1 calc R
C4 C 0.8577(13) 0.8901(2) -0.1182(9) 0.070(3) Uiso 1 1 d .
H4 H 0.8701 0.9100 -0.1278 0.084 Uiso 1 1 calc R
C5 C 0.7397(11) 0.8795(2) -0.0707(8) 0.052(2) Uiso 1 1 d .
C6 C 0.6164(13) 0.8983(3) -0.0311(9) 0.067(3) Uiso 1 1 d .
C7 C 0.5054(12) 0.9397(2) 0.0171(8) 0.061(3) Uiso 1 1 d .
C8 C 0.3991(12) 0.8974(2) 0.0533(9) 0.064(3) Uiso 1 1 d .
C9 C 0.2917(11) 0.8798(2) 0.0966(8) 0.052(2) Uiso 1 1 d .
C10 C 0.1727(12) 0.8902(2) 0.1477(9) 0.066(3) Uiso 1 1 d .
H10 H 0.1613 0.9100 0.1591 0.079 Uiso 1 1 calc R
C11 C 0.0693(13) 0.8707(3) 0.1823(9) 0.074(3) Uiso 1 1 d .
H11 H -0.0162 0.8772 0.2147 0.088 Uiso 1 1 calc R
C12 C 0.0911(12) 0.8429(2) 0.1694(9) 0.060(3) Uiso 1 1 d .
H12 H 0.0210 0.8296 0.1923 0.073 Uiso 1 1 calc R
C13 C 0.2174(11) 0.8335(2) 0.1223(8) 0.050(2) Uiso 1 1 d .
H13 H 0.2327 0.8137 0.1152 0.060 Uiso 1 1 calc R
C14 C 0.4913(12) 0.9698(3) 0.0053(9) 0.074(3) Uiso 1 1 d .
C15 C 0.6112(15) 0.9844(3) -0.0489(11) 0.088(4) Uiso 1 1 d .
H15 H 0.6879 0.9743 -0.0801 0.106 Uiso 1 1 calc R
C16 C 0.3967(16) 0.9858(3) 0.0509(12) 0.099(4) Uiso 1 1 d .
H16 H 0.3252 0.9762 0.0897 0.118 Uiso 1 1 calc R
C17 C 0.7146(13) 0.8533(3) 0.2615(9) 0.071(3) Uiso 1 1 d .
H17 H 0.6951 0.8730 0.2480 0.085 Uiso 1 1 calc R
C18 C 0.8089(12) 0.8442(2) 0.3684(9) 0.065(3) Uiso 1 1 d .
H18 H 0.8585 0.8581 0.4227 0.078 Uiso 1 1 calc R
C19 C 0.8316(12) 0.8166(2) 0.3965(9) 0.069(3) Uiso 1 1 d .
H19 H 0.8906 0.8106 0.4704 0.082 Uiso 1 1 calc R
C20 C 0.7600(13) 0.7967(3) 0.3066(9) 0.074(3) Uiso 1 1 d .
H20 H 0.7767 0.7770 0.3192 0.089 Uiso 1 1 calc R
C21 C 0.6680(11) 0.8061(2) 0.2029(8) 0.052(2) Uiso 1 1 d .
C22 C 0.5967(11) 0.7867(2) 0.1050(8) 0.051(2) Uiso 1 1 d .
C23 C 0.6009(11) 0.7563(2) 0.1092(8) 0.054(2) Uiso 1 1 d .
H23 H 0.6601 0.7468 0.1758 0.065 Uiso 1 1 calc R
C24 C 0.5195(11) 0.7412(3) 0.0174(9) 0.063(3) Uiso 1 1 d .
C25 C 0.4427(11) 0.7571(2) -0.0841(8) 0.053(2) Uiso 1 1 d .
H25 H 0.3933 0.7473 -0.1531 0.063 Uiso 1 1 calc R
C26 C 0.4393(10) 0.78613(18) -0.0830(7) 0.039(2) Uiso 1 1 d .
C27 C 0.3592(10) 0.8048(2) -0.1733(7) 0.046(2) Uiso 1 1 d .
C28 C 0.2720(11) 0.7952(2) -0.2784(8) 0.056(2) Uiso 1 1 d .
H28 H 0.2613 0.7756 -0.2954 0.067 Uiso 1 1 calc R
C29 C 0.1982(14) 0.8159(3) -0.3610(11) 0.080(3) Uiso 1 1 d .
H29 H 0.1275 0.8102 -0.4304 0.097 Uiso 1 1 calc R
C30 C 0.2302(13) 0.8440(2) -0.3393(10) 0.068(3) Uiso 1 1 d .
H30 H 0.1894 0.8579 -0.3966 0.081 Uiso 1 1 calc R
C31 C 0.3203(11) 0.8518(2) -0.2353(8) 0.055(3) Uiso 1 1 d .
H31 H 0.3352 0.8715 -0.2207 0.066 Uiso 1 1 calc R
C32 C 0.5220(10) 0.7097(2) 0.0123(7) 0.046(2) Uiso 1 1 d .
C33 C 0.6141(12) 0.6949(2) 0.1052(9) 0.064(3) Uiso 1 1 d .
H33 H 0.6766 0.7052 0.1681 0.077 Uiso 1 1 calc R
C34 C 0.6157(13) 0.6653(2) 0.1070(10) 0.071(3) Uiso 1 1 d .
H34 H 0.6869 0.6549 0.1640 0.085 Uiso 1 1 calc R
C35 C 0.5033(13) 0.6518(3) 0.0174(10) 0.081(4) Uiso 1 1 d .
C36 C 0.4175(14) 0.6645(3) -0.0719(11) 0.079(3) Uiso 1 1 d .
H36 H 0.3527 0.6546 -0.1346 0.095 Uiso 1 1 calc R
C37 C 0.4288(13) 0.6939(2) -0.0678(9) 0.066(3) Uiso 1 1 d .
H37 H 0.3623 0.7040 -0.1293 0.080 Uiso 1 1 calc R

loop_
_atom_site_aniso_label
_atom_site_aniso_U_11
_atom_site_aniso_U_22
_atom_site_aniso_U_33
_atom_site_aniso_U_23
_atom_site_aniso_U_13
_atom_site_aniso_U_12
Br1 0.195(2) 0.0481(9) 0.1843(19) 0.0072(9) 0.0758(17) 0.0009(10)
Ru1 0.0481(6) 0.0452(6) 0.0664(6) -0.0019(4) 0.0233(4) 0.0018(4)
N1 0.045(4) 0.051(5) 0.063(5) -0.001(4) 0.015(4) 0.006(4)
N2 0.045(5) 0.039(5) 0.085(6) 0.003(4) 0.025(4) -0.003(4)
N3 0.049(5) 0.054(5) 0.057(5) -0.009(4) 0.022(4) -0.002(4)
N4 0.086(6) 0.046(6) 0.101(7) -0.004(5) 0.046(6) 0.001(5)
N5 0.072(6) 0.066(7) 0.118(8) -0.005(6) 0.038(6) 0.005(5)
N6 0.040(4) 0.040(5) 0.069(5) -0.011(4) 0.036(4) 0.002(3)
N7 0.037(4) 0.058(5) 0.033(4) 0.014(3) 0.002(3) -0.001(3)
N8 0.067(6) 0.075(7) 0.067(6) 0.018(5) 0.020(5) 0.019(5)

loop_
_atom_type_symbol
_atom_type_description
_atom_type_scat_dispersion_real
_atom_type_scat_dispersion_imag
_atom_type_scat_source
C C 0.0181 0.0091 'International Tables Vol C Tables 4.2.6.8 and 6.1.1.4'
H H 0.0000 0.0000 'International Tables Vol C Tables 4.2.6.8 and 6.1.1.4'
N N 0.0311 0.0180 'International Tables Vol C Tables 4.2.6.8 and 6.1.1.4'
Br Br -0.6763 1.2805 'International Tables Vol C Tables 4.2.6.8 and 6.1.1.4'
Ru Ru 0.0552 3.2960 'International Tables Vol C Tables 4.2.6.8 and 6.1.1.4'

loop_
_geom_angle_atom_site_label_1
_geom_angle_atom_site_label_2
_geom_angle_atom_site_label_3
_geom_angle_site_symmetry_1
_geom_angle_site_symmetry_3
_geom_angle
_geom_angle_publ_flag
N2 RU1 N7 . . 178.6(3) y
N2 RU1 N8 . . 101.6(3) y
N7 RU1 N8 . . 77.0(3) y
N2 RU1 N6 . . 100.9(3) y
N7 RU1 N6 . . 80.5(3) y
N8 RU1 N6 . . 157.2(3) y
N2 RU1 N1 . . 77.6(3) y
N7 RU1 N1 . . 102.3(3) y
N8 RU1 N1 . . 89.8(3) y
N6 RU1 N1 . . 91.3(3) y
N2 RU1 N3 . . 78.3(3) y
N7 RU1 N3 . . 101.8(3) y
N8 RU1 N3 . . 95.3(3) y
N6 RU1 N3 . . 92.9(3) y
N1 RU1 N3 . . 155.8(3) y
C1 N1 C5 . . 114.6(8) y
C1 N1 RU1 . . 129.2(7) y
C5 N1 RU1 . . 116.2(6) y
C6 N2 C8 . . 119.1(9) y
C6 N2 RU1 . . 122.6(7) y
C8 N2 RU1 . . 118.2(6) y
C13 N3 C9 . . 117.3(8) y
C13 N3 RU1 . . 128.7(7) y
C9 N3 RU1 . . 114.0(6) y
C6 N4 C7 . . 112.5(9) y
C7 N5 C8 . . 120.0(10) y
C17 N6 C21 . . 119.1(9) y
C17 N6 RU1 . . 127.7(7) y
C21 N6 RU1 . . 113.0(6) y
C22 N7 C26 . . 120.2(8) y
C22 N7 RU1 . . 118.1(6) y
C26 N7 RU1 . . 121.3(6) y
C31 N8 C27 . . 114.0(9) y
C31 N8 RU1 . . 128.9(8) y
C27 N8 RU1 . . 116.5(6) y
N1 C1 C2 . . 124.4(9) y
N1 C1 H1 . . 117.8 ?
C2 C1 H1 . . 117.8 ?
C1 C2 C3 . . 118.7(9) y
C1 C2 H2 . . 120.7 ?
C3 C2 H2 . . 120.7 ?
C4 C3 C2 . . 119.5(10) y
C4 C3 H3 . . 120.2 ?
C2 C3 H3 . . 120.2 ?
C5 C4 C3 . . 116.6(11) y
C5 C4 H4 . . 121.7 ?
C3 C4 H4 . . 121.7 ?
C4 C5 N1 . . 126.1(9) y
C4 C5 C6 . . 122.7(10) y
N1 C5 C6 . . 111.1(8) y
N2 C6 N4 . . 125.0(10) y
N2 C6 C5 . . 112.4(10) y
N4 C6 C5 . . 122.5(9) y
N5 C7 N4 . . 123.8(11) y
N5 C7 C14 . . 118.6(10) y
N4 C7 C14 . . 116.2(9) y
N5 C8 N2 . . 119.0(9) y
N5 C8 C9 . . 125.5(10) y
N2 C8 C9 . . 115.4(10) y
N3 C9 C10 . . 122.6(9) y
N3 C9 C8 . . 114.1(8) y
C10 C9 C8 . . 123.4(10) y
C9 C10 C11 . . 117.9(11) y
C9 C10 H10 . . 121.0 ?
C11 C10 H10 . . 121.0 ?
C12 C11 C10 . . 119.9(11) y
C12 C11 H11 . . 120.0 ?
C10 C11 H11 . . 120.0 ?
C11 C12 C13 . . 119.7(10) y
C11 C12 H12 . . 120.1 ?
C13 C12 H12 . . 120.1 ?
N3 C13 C12 . . 122.4(9) y
N3 C13 H13 . . 118.8 ?
C12 C13 H13 . . 118.8 ?
C16 C14 C7 . . 125.8(12) y
C16 C14 C15 . . 117.1(14) y
C7 C14 C15 . . 116.5(10) y
C16 C15 C14 3_675 . 115.7(10) y
C16 C15 H15 3_675 . 122.1 ?
C14 C15 H15 . . 122.1 ?
C14 C16 C15 . 3_675 127.1(13) y
C14 C16 H16 . . 116.4 ?
C15 C16 H16 3_675 . 116.4 ?
N6 C17 C18 . . 120.4(11) y
N6 C17 H17 . . 119.8 ?
C18 C17 H17 . . 119.8 ?
C19 C18 C17 . . 122.6(11) y
C19 C18 H18 . . 118.7 ?
C17 C18 H18 . . 118.7 ?
C18 C19 C20 . . 115.5(11) y
C18 C19 H19 . . 122.3 ?
C20 C19 H19 . . 122.3 ?
C21 C20 C19 . . 120.9(11) y
C21 C20 H20 . . 119.6 ?
C19 C20 H20 . . 119.6 ?
N6 C21 C20 . . 121.2(9) y
N6 C21 C22 . . 115.2(8) y
C20 C21 C22 . . 123.2(10) y
N7 C22 C23 . . 121.3(8) y
N7 C22 C21 . . 112.8(9) y
C23 C22 C21 . . 125.6(8) y
C24 C23 C22 . . 119.5(9) y
C24 C23 H23 . . 120.3 ?
C22 C23 H23 . . 120.3 ?
C23 C24 C25 . . 116.8(11) y
C23 C24 C32 . . 123.1(9) y
C25 C24 C32 . . 119.8(9) y
C26 C25 C24 . . 121.4(9) y
C26 C25 H25 . . 119.3 ?
C24 C25 H25 . . 119.3 ?
N7 C26 C25 . . 120.4(8) y
N7 C26 C27 . . 111.7(8) y
C25 C26 C27 . . 127.8(8) y
C28 C27 N8 . . 123.8(9) y
C28 C27 C26 . . 123.2(9) y
N8 C27 C26 . . 112.7(8) y
C27 C28 C29 . . 117.8(10) y
C27 C28 H28 . . 121.1 ?
C29 C28 H28 . . 121.1 ?
C30 C29 C28 . . 119.4(11) y
C30 C29 H29 . . 120.3 ?
C28 C29 H29 . . 120.3 ?
C31 C30 C29 . . 119.2(11) y
C31 C30 H30 . . 120.4 ?
C29 C30 H30 . . 120.4 ?
C30 C31 N8 . . 125.3(10) y
C30 C31 H31 . . 117.4 ?
N8 C31 H31 . . 117.4 ?
C37 C32 C33 . . 116.0(10) y
C37 C32 C24 . . 125.0(9) y
C33 C32 C24 . . 118.6(8) y
C32 C33 C34 . . 120.9(10) y
C32 C33 H33 . . 119.6 ?
C34 C33 H33 . . 119.6 ?
C33 C34 C35 . . 115.6(11) y
C33 C34 H34 . . 122.2 ?
C35 C34 H34 . . 122.2 ?
C36 C35 C34 . . 125.3(14) y
C36 C35 BR1 . . 120.8(11) y
C34 C35 BR1 . . 112.9(9) y
C35 C36 C37 . . 114.0(12) y
C35 C36 H36 . . 123.0 ?
C37 C36 H36 . . 123.0 ?
C32 C37 C36 . . 127.5(11) y
C32 C37 H37 . . 116.2 ?
C36 C37 H37 . . 116.2 ?

loop_
_geom_bond_atom_site_label_1
_geom_bond_atom_site_label_2
_geom_bond_site_symmetry_2
_geom_bond_distance
_geom_bond_publ_flag
Br1 C35 . 1.921(14) y
Ru1 N2 . 1.957(8) y
Ru1 N7 . 1.962(8) y
Ru1 N8 . 2.018(9) y
Ru1 N6 . 2.054(8) y
Ru1 N1 . 2.076(7) y
Ru1 N3 . 2.092(7) y
N1 C1 . 1.333(12) y
N1 C5 . 1.375(12) y
N2 C6 . 1.305(12) y
N2 C8 . 1.361(12) y
N3 C13 . 1.346(11) y
N3 C9 . 1.366(12) y
N4 C6 . 1.346(13) y
N4 C7 . 1.417(12) y
N5 C7 . 1.274(12) y
N5 C8 . 1.349(14) y
N6 C17 . 1.359(13) y
N6 C21 . 1.359(11) y
N7 C22 . 1.344(11) y
N7 C26 . 1.345(11) y
N8 C31 . 1.391(12) y
N8 C27 . 1.393(12) y
C1 C2 . 1.362(12) y
C1 H1 . 0.9500 ?
C2 C3 . 1.395(13) y
C2 H2 . 0.9500 ?
C3 C4 . 1.385(14) y
C3 H3 . 0.9500 ?
C4 C5 . 1.356(13) y
C4 H4 . 0.9500 ?
C5 C6 . 1.534(14) y
C7 C14 . 1.428(17) y
C8 C9 . 1.417(13) y
C9 C10 . 1.382(13) y
C10 C11 . 1.404(14) y
C10 H10 . 0.9500 ?
C11 C12 . 1.336(14) y
C11 H11 . 0.9500 ?
C12 C13 . 1.394(13) y
C12 H12 . 0.9500 ?
C13 H13 . 0.9500 ?
C14 C16 . 1.305(16) y
C14 C15 . 1.492(15) y
C15 C16 3_675 1.41(2) y
C15 H15 . 0.9500 ?
C16 C15 3_675 1.41(2) y
C16 H16 . 0.9500 ?
C17 C18 . 1.410(15) y
C17 H17 . 0.9500 ?
C18 C19 . 1.348(14) y
C18 H18 . 0.9500 ?
C19 C20 . 1.447(15) y
C19 H19 . 0.9500 ?
C20 C21 . 1.378(14) y
C20 H20 . 0.9500 ?
C21 C22 . 1.492(13) y
C22 C23 . 1.436(13) y
C23 C24 . 1.357(14) y
C23 H23 . 0.9500 ?
C24 C25 . 1.443(14) y
C24 C32 . 1.486(16) y
C25 C26 . 1.370(12) y
C25 H25 . 0.9500 ?
C26 C27 . 1.437(12) y
C27 C28 . 1.377(12) y
C28 C29 . 1.426(15) y
C28 H28 . 0.9500 ?
C29 C30 . 1.369(15) y
C29 H29 . 0.9500 ?
C30 C31 . 1.351(14) y
C30 H30 . 0.9500 ?
C31 H31 . 0.9500 ?
C32 C37 . 1.332(14) y
C32 C33 . 1.394(13) y
C33 C34 . 1.397(14) y
C33 H33 . 0.9500 ?
C34 C35 . 1.429(16) y
C34 H34 . 0.9500 ?
C35 C36 . 1.296(17) y
C36 C37 . 1.394(15) y
C36 H36 . 0.9500 ?
C37 H37 . 0.9500 ?

loop_
_platon_squeeze_void_nr
_platon_squeeze_void_average_x
_platon_squeeze_void_average_y
_platon_squeeze_void_average_z
_platon_squeeze_void_volume
_platon_squeeze_void_count_electrons
1 -0.017 0.000 0.002 770.8 260.3
2 -0.022 0.250 0.895 190.5 33.5
3 -0.008 0.500 0.963 770.8 260.4
4 0.022 0.750 0.549 190.5 33.7
